data_7224803
loop_
_publ_author_name
'Bermejo, Elena'
'Casti\~neiras, Alfonso'
'Garc\'ia-Santos, Isabel'
'Rodr\'iguez-Riob\'o, Ra\'ul'

_publ_section_title
;
 In situ generation of functionalized 1,2,4-triazole-5-thiones containing
 pyridine or pyrazine moieties and their coordination to HgII
;
_journal_issue 19
_journal_name_full CrystEngComm
_journal_page_first 3428
_journal_paper_doi 10.1039/C6CE00338A
_journal_volume 18
_journal_year 2016
_chemical_formula_moiety 'C7 H7 N5 S'
_chemical_formula_sum 'C7 H7 N5 S'
_chemical_formula_weight 193.24
_chemical_name_systematic
;
 ?
;
_space_group_crystal_system monoclinic
_space_group_IT_number 14
_space_group_name_Hall '-P 2yn'
_space_group_name_H-M_alt 'P 1 21/n 1'
_symmetry_space_group_name_Hall '-P 2yn'
_symmetry_space_group_name_H-M 'P 1 21/n 1'
_atom_sites_solution_hydrogens difmap
_atom_sites_solution_primary direct
_atom_sites_solution_secondary difmap
_audit_creation_method SHELXL-2013
_audit_update_record
;
2016-02-06 deposited with the CCDC.
2016-04-04 downloaded from the CCDC.
;
_cell_angle_alpha 90
_cell_angle_beta 100.939(4)
_cell_angle_gamma 90
_cell_formula_units_Z 4
_cell_length_a 5.6677(12)
_cell_length_b 14.228(3)
_cell_length_c 10.921(2)
_cell_measurement_reflns_used 1011
_cell_measurement_temperature 293(2)
_cell_measurement_theta_max 26.905
_cell_measurement_theta_min 2.38
_cell_volume 864.7(3)
_computing_cell_refinement 'SMART Software (Bruker, 1997)'
_computing_data_collection 'SMART Software (Bruker, 1997)'
_computing_data_reduction 'SAINT Software (Bruker, 1997)'
_computing_molecular_graphics 'PLATON (Spek, 2004)'
_computing_publication_material 'SHELXL-2013 (Sheldrick, 2013)'
_computing_structure_refinement 'SHELXL-2013 (Sheldrick, 2013)'
_computing_structure_solution 'SHELXS-97 (Sheldrick, 1990)'
_diffrn_ambient_temperature 293(2)
_diffrn_measured_fraction_theta_full 0.999
_diffrn_measured_fraction_theta_max 0.996
_diffrn_measurement_device_type 'Bruker, SMART CCD-1000'
_diffrn_measurement_method 'omega scans'
_diffrn_radiation_type MoK\a
_diffrn_radiation_wavelength 0.71073
_diffrn_reflns_av_R_equivalents 0.0271
_diffrn_reflns_av_unetI/netI 0.0238
_diffrn_reflns_Laue_measured_fraction_full 0.999
_diffrn_reflns_Laue_measured_fraction_max 0.996
_diffrn_reflns_limit_h_max 7
_diffrn_reflns_limit_h_min -7
_diffrn_reflns_limit_k_max 18
_diffrn_reflns_limit_k_min 0
_diffrn_reflns_limit_l_max 14
_diffrn_reflns_limit_l_min 0
_diffrn_reflns_number 8146
_diffrn_reflns_point_group_measured_fraction_full 0.999
_diffrn_reflns_point_group_measured_fraction_max 0.996
_diffrn_reflns_theta_full 25.242
_diffrn_reflns_theta_max 27.473
_diffrn_reflns_theta_min 2.378
_diffrn_source 'fine-focus sealed tube'
_exptl_absorpt_coefficient_mu 0.331
_exptl_absorpt_correction_T_max 1.000
_exptl_absorpt_correction_T_min 0.898
_exptl_absorpt_correction_type multi-scan
_exptl_absorpt_process_details SADABS
_exptl_crystal_colour Brown
_exptl_crystal_density_diffrn 1.484
_exptl_crystal_description prism
_exptl_crystal_F_000 400
_exptl_crystal_size_max 0.550
_exptl_crystal_size_mid 0.250
_exptl_crystal_size_min 0.210
_refine_diff_density_max 0.219
_refine_diff_density_min -0.314
_refine_diff_density_rms 0.066
_refine_ls_extinction_method none
_refine_ls_goodness_of_fit_ref 1.058
_refine_ls_hydrogen_treatment mixed
_refine_ls_matrix_type full
_refine_ls_number_parameters 121
_refine_ls_number_reflns 1977
_refine_ls_number_restraints 0
_refine_ls_restrained_S_all 1.058
_refine_ls_R_factor_all 0.0530
_refine_ls_R_factor_gt 0.0395
_refine_ls_shift/su_max 0.001
_refine_ls_shift/su_mean 0.000
_refine_ls_structure_factor_coef Fsqd
_refine_ls_weighting_details 'w=1/[\s^2^(Fo^2^)+(0.0606P)^2^+0.2017P] where P=(Fo^2^+2Fc^2^)/3'
_refine_ls_weighting_scheme calc
_refine_ls_wR_factor_gt 0.1045
_refine_ls_wR_factor_ref 0.1126
_reflns_Friedel_coverage 0.000
_reflns_number_gt 1539
_reflns_number_total 1977
_reflns_threshold_expression 'I > 2\s(I)'
_cod_data_source_file c6ce00338a2.cif
_cod_data_source_block 05rr01
_cod_depositor_comments 'Adding full bibliography for 7224802--7224809.cif.'
_cod_database_code 7224803
_shelx_space_group_comment
;
The symmetry employed for this shelxl refinement is uniquely defined
by the following loop, which should always be used as a source of
symmetry information in preference to the above space-group names.
They are only intended as comments.
;
_shelx_estimated_absorpt_t_min 0.839
_shelx_estimated_absorpt_t_max 0.934

loop_
_space_group_symop_operation_xyz
'x, y, z'
'-x+1/2, y+1/2, -z+1/2'
'-x, -y, -z'
'x-1/2, -y-1/2, z-1/2'

loop_
_atom_site_label
_atom_site_type_symbol
_atom_site_fract_x
_atom_site_fract_y
_atom_site_fract_z
_atom_site_U_iso_or_equiv
_atom_site_adp_type
_atom_site_occupancy
_atom_site_site_symmetry_order
_atom_site_calc_flag
_atom_site_refinement_flags_posn
_atom_site_refinement_flags_adp
S1 S 1.54326(8) 0.56994(3) 0.19407(5) 0.04711(18) Uani 1 1 d . .
N11 N 0.8406(3) 0.34342(11) 0.35964(14) 0.0466(4) Uani 1 1 d . .
N12 N 1.0555(3) 0.38173(10) 0.07446(14) 0.0403(4) Uani 1 1 d . .
N13 N 1.2395(3) 0.44142(11) 0.06473(15) 0.0412(4) Uani 1 1 d . .
H13A H 1.296(4) 0.4417(15) -0.001(2) 0.049 Uiso 1 1 d . U
N14 N 1.1772(2) 0.46110(10) 0.24952(13) 0.0364(3) Uani 1 1 d . .
N16 N 0.4970(3) 0.24132(13) 0.19514(15) 0.0493(4) Uani 1 1 d . .
C11 C 0.6711(4) 0.29265(14) 0.39809(18) 0.0496(5) Uani 1 1 d . .
H11 H 0.6683 0.2905 0.4829 0.060 Uiso 1 1 d R U
C12 C 0.4996(3) 0.24314(14) 0.31688(18) 0.0468(5) Uani 1 1 d . .
H12 H 0.3825 0.2101 0.3483 0.056 Uiso 1 1 d R U
C14 C 0.6677(3) 0.29008(13) 0.15599(17) 0.0443(4) Uani 1 1 d . .
H14 H 0.6739 0.2897 0.0715 0.053 Uiso 1 1 d R U
C15 C 0.8374(3) 0.34176(11) 0.23716(15) 0.0350(4) Uani 1 1 d . .
C16 C 1.0204(3) 0.39519(12) 0.18783(15) 0.0345(4) Uani 1 1 d . .
C17 C 1.3192(3) 0.49065(12) 0.16831(16) 0.0366(4) Uani 1 1 d . .
C18 C 1.1918(4) 0.50026(15) 0.37425(18) 0.0536(5) Uani 1 1 d . .
H18A H 1.0381 0.5254 0.3821 0.080 Uiso 1 1 d R U
H18B H 1.3098 0.5495 0.3875 0.080 Uiso 1 1 d R U
H18C H 1.2370 0.4517 0.4353 0.080 Uiso 1 1 d R U

loop_
_atom_site_aniso_label
_atom_site_aniso_U_11
_atom_site_aniso_U_22
_atom_site_aniso_U_33
_atom_site_aniso_U_23
_atom_site_aniso_U_13
_atom_site_aniso_U_12
S1 0.0425(3) 0.0444(3) 0.0567(3) -0.0062(2) 0.0153(2) -0.0085(2)
N11 0.0557(10) 0.0463(9) 0.0374(8) 0.0020(7) 0.0080(7) -0.0109(7)
N12 0.0423(8) 0.0404(8) 0.0392(8) -0.0017(6) 0.0100(6) -0.0040(6)
N13 0.0431(8) 0.0439(8) 0.0396(9) -0.0016(6) 0.0152(7) -0.0038(7)
N14 0.0363(8) 0.0375(8) 0.0356(7) -0.0026(6) 0.0072(6) -0.0021(6)
N16 0.0446(9) 0.0530(10) 0.0472(9) 0.0045(7) 0.0014(7) -0.0093(7)
C11 0.0605(12) 0.0516(11) 0.0371(10) 0.0063(8) 0.0102(9) -0.0099(10)
C12 0.0446(10) 0.0448(10) 0.0506(11) 0.0115(8) 0.0082(8) -0.0040(8)
C14 0.0439(10) 0.0511(11) 0.0372(9) 0.0000(8) 0.0058(7) -0.0068(8)
C15 0.0361(8) 0.0326(8) 0.0361(9) 0.0032(7) 0.0059(7) 0.0025(7)
C16 0.0345(9) 0.0327(8) 0.0361(9) 0.0001(7) 0.0059(7) 0.0009(6)
C17 0.0355(8) 0.0344(8) 0.0407(9) 0.0009(7) 0.0090(7) 0.0024(7)
C18 0.0605(12) 0.0601(12) 0.0425(11) -0.0150(9) 0.0156(9) -0.0162(10)

loop_
_atom_type_symbol
_atom_type_description
_atom_type_scat_dispersion_real
_atom_type_scat_dispersion_imag
_atom_type_scat_source
S S 0.1246 0.1234 'International Tables Vol C Tables 4.2.6.8 and 6.1.1.4'
N N 0.0061 0.0033 'International Tables Vol C Tables 4.2.6.8 and 6.1.1.4'
C C 0.0033 0.0016 'International Tables Vol C Tables 4.2.6.8 and 6.1.1.4'
H H 0.0000 0.0000 'International Tables Vol C Tables 4.2.6.8 and 6.1.1.4'

loop_
_geom_angle_atom_site_label_1
_geom_angle_atom_site_label_2
_geom_angle_atom_site_label_3
_geom_angle
C11 N11 C15 115.65(16)
C16 N12 N13 103.82(14)
C17 N13 N12 113.67(15)
C17 N13 H13A 126.8(15)
N12 N13 H13A 119.4(15)
C17 N14 C16 107.21(14)
C17 N14 C18 123.37(15)
C16 N14 C18 129.33(14)
C14 N16 C12 116.30(16)
N11 C11 C12 122.48(18)
N11 C11 H11 118.8
C12 C11 H11 118.8
N16 C12 C11 121.80(18)
N16 C12 H12 119.1
C11 C12 H12 119.1
N16 C14 C15 122.06(17)
N16 C14 H14 119.0
C15 C14 H14 119.0
N11 C15 C14 121.69(16)
N11 C15 C16 118.84(15)
C14 C15 C16 119.47(15)
N12 C16 N14 111.33(14)
N12 C16 C15 121.18(15)
N14 C16 C15 127.47(15)
N13 C17 N14 103.96(15)
N13 C17 S1 128.13(14)
N14 C17 S1 127.91(14)
N14 C18 H18A 109.5
N14 C18 H18B 109.5
H18A C18 H18B 109.5
N14 C18 H18C 109.5
H18A C18 H18C 109.5
H18B C18 H18C 109.5

loop_
_geom_bond_atom_site_label_1
_geom_bond_atom_site_label_2
_geom_bond_distance
S1 C17 1.6819(18)
N11 C11 1.332(2)
N11 C15 1.334(2)
N12 C16 1.305(2)
N12 N13 1.365(2)
N13 C17 1.334(2)
N13 H13A 0.84(2)
N14 C17 1.372(2)
N14 C16 1.377(2)
N14 C18 1.460(2)
N16 C14 1.325(2)
N16 C12 1.327(2)
C11 C12 1.379(3)
C11 H11 0.9300
C12 H12 0.9300
C14 C15 1.389(2)
C14 H14 0.9300
C15 C16 1.468(2)
C18 H18A 0.9600
C18 H18B 0.9600
C18 H18C 0.9600

loop_
_geom_hbond_atom_site_label_D
_geom_hbond_atom_site_label_H
_geom_hbond_atom_site_label_A
_geom_hbond_distance_DH
_geom_hbond_distance_HA
_geom_hbond_distance_DA
_geom_hbond_angle_DHA
_geom_hbond_site_symmetry_A
N13 H13A S1 0.84(2) 2.46(2) 3.2941(17) 176(2) 3_865
C11 H11 N16 0.93 2.72 3.449(3) 135.7 4_666
C12 H12 S1 0.93 3.10 3.926(2) 149.4 2_645

loop_
_geom_torsion_atom_site_label_1
_geom_torsion_atom_site_label_2
_geom_torsion_atom_site_label_3
_geom_torsion_atom_site_label_4
_geom_torsion
C16 N12 N13 C17 0.3(2)
C15 N11 C11 C12 -1.4(3)
C14 N16 C12 C11 -0.3(3)
N11 C11 C12 N16 1.7(3)
C12 N16 C14 C15 -1.2(3)
C11 N11 C15 C14 -0.1(3)
C11 N11 C15 C16 -179.34(16)
N16 C14 C15 N11 1.4(3)
N16 C14 C15 C16 -179.31(17)
N13 N12 C16 N14 -0.26(19)
N13 N12 C16 C15 -178.63(15)
C17 N14 C16 N12 0.13(19)
C18 N14 C16 N12 176.53(18)
C17 N14 C16 C15 178.37(16)
C18 N14 C16 C15 -5.2(3)
N11 C15 C16 N12 166.39(16)
C14 C15 C16 N12 -12.9(2)
N11 C15 C16 N14 -11.7(3)
C14 C15 C16 N14 169.02(17)
N12 N13 C17 N14 -0.2(2)
N12 N13 C17 S1 179.31(13)
C16 N14 C17 N13 0.07(18)
C18 N14 C17 N13 -176.60(17)
C16 N14 C17 S1 -179.48(13)
C18 N14 C17 S1 3.8(3)
